data_7154139
loop_
_publ_author_name
'Knipe, Peter C.'
'Jones, Ian M.'
'Thompson, Sam'
'Hamilton, Andrew D.'

_publ_section_title
;
 Remote conformational control of a molecular switch via methylation and
 deprotonation.
;
_journal_issue 46
_journal_name_full 'Organic &amp; biomolecular chemistry'
_journal_page_first 9384
_journal_paper_doi 10.1039/c4ob01991a
_journal_volume 12
_journal_year 2014
_chemical_compound_source synthesis
_chemical_formula_moiety 'C47 H59 N3 O6'
_chemical_formula_sum 'C47 H59 N3 O6'
_chemical_formula_weight 762.00
_chemical_melting_point ?
_chemical_name_common 'Compound 5'
_chemical_name_systematic
'tetra-n-butylammonium 2-((3-benzamido-2-((2-(methoxycarbonyl)phenyl)ethynyl)phenyl)carbamoyl)-4-methoxyphenolate'
_space_group_IT_number 2
_symmetry_cell_setting triclinic
_symmetry_space_group_name_Hall '-P 1'
_symmetry_space_group_name_H-M 'P -1'
_atom_sites_solution_hydrogens difmap
_atom_sites_solution_primary other
_audit_creation_date 2014-08-03
_audit_creation_method CRYSTALS_ver_14.43
_cell_angle_alpha 106.3845(8)
_cell_angle_beta 101.5498(8)
_cell_angle_gamma 101.9548(8)
_cell_formula_units_Z 2
_cell_length_a 8.32320(10)
_cell_length_b 15.9988(3)
_cell_length_c 16.9150(3)
_cell_measurement_reflns_used 8212
_cell_measurement_temperature 150
_cell_measurement_theta_max 26
_cell_measurement_theta_min 5
_cell_volume 2032.23(6)
_computing_cell_refinement 'DENZO/SCALEPACK (Otwinowski & Minor, 1997)'
_computing_data_collection 'COLLECT (Nonius, 2001).'
_computing_data_reduction 'DENZO/SCALEPACK (Otwinowski & Minor, 1997)'
_computing_molecular_graphics 'CAMERON (Watkin et al., 1996)'
_computing_publication_material 'CRYSTALS (Betteridge et al., 2003)'
_computing_structure_refinement 'CRYSTALS (Betteridge et al., 2003)'
_computing_structure_solution 'Superflip (Palatinus & Chapuis, 2007)'
_diffrn_ambient_pressure 100
_diffrn_ambient_temperature 150
_diffrn_measured_fraction_theta_full 0.992
_diffrn_measured_fraction_theta_max 0.991
_diffrn_measurement_device Area
_diffrn_measurement_device_type 'Nonius KappaCCD'
_diffrn_measurement_method \w
_diffrn_radiation_monochromator graphite
_diffrn_radiation_type 'Mo K\a'
_diffrn_radiation_wavelength 0.71073
_diffrn_reflns_av_R_equivalents 0.032
_diffrn_reflns_limit_h_max 10
_diffrn_reflns_limit_h_min -10
_diffrn_reflns_limit_k_max 19
_diffrn_reflns_limit_k_min -19
_diffrn_reflns_limit_l_max 21
_diffrn_reflns_limit_l_min -21
_diffrn_reflns_number 44870
_diffrn_reflns_theta_full 25.821
_diffrn_reflns_theta_max 26.347
_diffrn_reflns_theta_min 5.159
_diffrn_standards_number 0
_exptl_absorpt_coefficient_mu 0.082
_exptl_absorpt_correction_T_max 0.99
_exptl_absorpt_correction_T_min 0.89
_exptl_absorpt_correction_type multi-scan
_exptl_absorpt_process_details 'DENZO/SCALEPACK (Otwinowski & Minor, 1997)'
_exptl_crystal_colour clear_pale_yellow
_exptl_crystal_density_diffrn 1.245
_exptl_crystal_density_meas ?
_exptl_crystal_density_method 'not measured'
_exptl_crystal_description plate
_exptl_crystal_F_000 820
_exptl_crystal_recrystallization_method 'Re-crystallisation from solvent: acetonitrile'
_exptl_crystal_size_max 0.380
_exptl_crystal_size_mid 0.260
_exptl_crystal_size_min 0.100
_refine_diff_density_max 0.36
_refine_diff_density_min -0.34
_refine_ls_extinction_method None
_refine_ls_goodness_of_fit_ref 1.0039
_refine_ls_hydrogen_treatment constr
_refine_ls_matrix_type full
_refine_ls_number_parameters 523
_refine_ls_number_reflns 8239
_refine_ls_number_restraints 0
_refine_ls_R_factor_all 0.0735
_refine_ls_R_factor_gt 0.0441
_refine_ls_shift/su_max 0.0004128
_refine_ls_shift/su_mean 0.0000312
_refine_ls_structure_factor_coef Fsqd
_refine_ls_weighting_details
;
 Method, part 1, Chebychev polynomial, (Watkin, 1994, Prince, 1982) 
 [weight] = 1.0/[A~0~*T~0~(x)+A~1~*T~1~(x) ... +A~n-1~]*T~n-1~(x)] 
 where A~i~ are the Chebychev coefficients listed below and x= Fcalc/Fmax 
 Method = Robust Weighting (Prince, 1982) 
 W = [weight] * [1-(deltaF/6*sigmaF)^2^]^2^ 
 A~i~ are: 
 7.43 8.53 2.38 
;
_refine_ls_weighting_scheme calc
_refine_ls_wR_factor_all 0.0856
_refine_ls_wR_factor_gt 0.0686
_refine_ls_wR_factor_ref 0.0856
_reflns_limit_h_max 10
_reflns_limit_h_min -10
_reflns_limit_k_max 19
_reflns_limit_k_min -19
_reflns_limit_l_max 21
_reflns_limit_l_min 0
_reflns_number_gt 5764
_reflns_number_total 8239
_reflns_threshold_expression I>2.0\s(I)
_oxford_diffrn_Wilson_B_factor 0.00
_oxford_diffrn_Wilson_scale 0.00
_oxford_refine_ls_r_factor_ref 0.0735
_oxford_refine_ls_scale 0.5387(5)
_oxford_reflns_number_all 8239
_oxford_reflns_threshold_expression_ref I>-3.0\s(I)
_oxford_structure_analysis_title 004pck14
_cod_data_source_file c4ob01991a2.cif
_cod_data_source_block 5
_cod_depositor_comments
;
The following automatic conversions were performed:

'_chemical_melting_point' value 'not measured' was changed to '?' -
the value is undefined or not given.

'_atom_sites_solution_primary'
value 'Other' changed to 'other' according to
/usr/data/users/saulius/crontab/automatic-downloads/rss-feeds/RSC/lib/dictionaries/cif_core.dic
dictionary named 'cif_core.dic' version 2.4.2 from 2011-04-26.

Automatic conversion script
Id: cif_fix_values 2827 2014-09-09 07:05:25Z andrius 

 Adding full bibliography for 7154137--7154139.cif.

The following automatic conversions were performed:

'_exptl_crystal_density_meas' value 'not measured' was changed to '?'
- the value is perceived as not measured.

Automatic conversion script
Id: cif_fix_values 3008 2015-01-20 13:52:24Z robertas 
;
_cod_original_sg_symbol_H-M 'P -1 '
_cod_database_code 7154139

loop_
_symmetry_equiv_pos_as_xyz
x,y,z
-x,-y,-z

loop_
_atom_site_label
_atom_site_type_symbol
_atom_site_fract_x
_atom_site_fract_y
_atom_site_fract_z
_atom_site_U_iso_or_equiv
_atom_site_occupancy
_atom_site_adp_type
_atom_site_refinement_flags_posn
_atom_site_disorder_assembly
_atom_site_disorder_group
C1 C 0.7479(3) 0.64799(14) 0.42645(14) 0.0364 1.0000 Uani . . .
O2 O 0.76802(19) 0.55896(9) 0.42206(9) 0.0347 1.0000 Uani . . .
C3 C 0.7441(2) 0.53267(13) 0.48834(12) 0.0285 1.0000 Uani . . .
O4 O 0.7046(2) 0.57844(10) 0.54775(9) 0.0373 1.0000 Uani . . .
C5 C 0.7723(2) 0.44202(13) 0.47909(12) 0.0262 1.0000 Uani . . .
C6 C 0.8199(3) 0.39658(14) 0.40787(12) 0.0316 1.0000 Uani . . .
C7 C 0.8461(3) 0.31188(14) 0.39787(13) 0.0342 1.0000 Uani . . .
C8 C 0.8240(3) 0.27104(14) 0.45855(13) 0.0327 1.0000 Uani . . .
C9 C 0.7783(2) 0.31526(13) 0.53011(12) 0.0292 1.0000 Uani . . .
C10 C 0.7528(2) 0.40146(13) 0.54135(12) 0.0252 1.0000 Uani . . .
C11 C 0.7065(2) 0.44310(13) 0.61777(12) 0.0258 1.0000 Uani . . .
H11 H 0.7748 0.6597 0.3760 0.0555 1.0000 Uiso R . .
C12 C 0.6655(2) 0.46952(12) 0.68214(12) 0.0244 1.0000 Uani . . .
H12 H 0.6294 0.6504 0.4265 0.0546 1.0000 Uiso R . .
C13 C 0.6179(2) 0.50662(12) 0.75844(11) 0.0230 1.0000 Uani . . .
H13 H 0.8318 0.6953 0.4810 0.0543 1.0000 Uiso R . .
C14 C 0.5657(2) 0.45149(12) 0.80672(11) 0.0238 1.0000 Uani . . .
C15 C 0.5314(2) 0.49192(13) 0.88381(12) 0.0274 1.0000 Uani . . .
C16 C 0.5381(2) 0.58327(13) 0.90922(12) 0.0278 1.0000 Uani . . .
C17 C 0.5804(2) 0.63675(13) 0.86086(12) 0.0275 1.0000 Uani . . .
C18 C 0.6232(2) 0.59927(13) 0.78589(12) 0.0246 1.0000 Uani . . .
N19 N 0.6683(2) 0.65113(10) 0.73429(10) 0.0271 1.0000 Uani . . .
C20 C 0.7434(2) 0.74297(13) 0.76418(12) 0.0266 1.0000 Uani . . .
O21 O 0.79021(19) 0.78889(9) 0.84075(8) 0.0365 1.0000 Uani . . .
C22 C 0.7662(2) 0.78699(12) 0.69891(12) 0.0259 1.0000 Uani . . .
C23 C 0.9120(3) 0.85822(13) 0.71889(13) 0.0335 1.0000 Uani . . .
C24 C 0.9319(3) 0.90595(14) 0.66298(15) 0.0385 1.0000 Uani . . .
C25 C 0.8035(3) 0.88474(14) 0.58851(13) 0.0355 1.0000 Uani . . .
C26 C 0.6567(3) 0.81455(13) 0.56842(13) 0.0333 1.0000 Uani . . .
C27 C 0.6391(3) 0.76461(13) 0.62319(12) 0.0292 1.0000 Uani . . .
N28 N 0.54705(19) 0.35830(10) 0.77217(10) 0.0251 1.0000 Uani . . .
C29 C 0.5057(2) 0.29361(13) 0.80851(12) 0.0257 1.0000 Uani . . .
O30 O 0.48635(19) 0.31062(10) 0.88208(9) 0.0370 1.0000 Uani . . .
C31 C 0.4867(2) 0.19993(13) 0.75392(12) 0.0257 1.0000 Uani . . .
C32 C 0.4501(2) 0.13085(14) 0.78931(14) 0.0311 1.0000 Uani . . .
C33 C 0.4281(3) 0.04134(14) 0.74295(15) 0.0371 1.0000 Uani . . .
C36 C 0.4407(3) 0.01815(15) 0.65924(15) 0.0396 1.0000 Uani . . .
C37 C 0.4770(3) 0.08468(14) 0.62329(14) 0.0357 1.0000 Uani . . .
C38 C 0.5052(2) 0.17825(13) 0.66928(13) 0.0285 1.0000 Uani . . .
O39 O 0.54799(19) 0.23975(9) 0.63468(9) 0.0355 1.0000 Uani . . .
C40 C -0.1772(3) 0.29443(17) 1.17048(14) 0.0465 1.0000 Uani . . .
C41 C -0.2305(3) 0.26554(16) 1.07344(13) 0.0373 1.0000 Uani . . .
C42 C -0.0782(3) 0.26632(15) 1.03622(13) 0.0348 1.0000 Uani . . .
C43 C -0.1373(2) 0.22301(14) 0.93965(12) 0.0294 1.0000 Uani . . .
N44 N 0.00177(19) 0.23154(11) 0.89381(10) 0.0261 1.0000 Uani . . .
C45 C -0.0830(2) 0.17625(14) 0.79972(12) 0.0292 1.0000 Uani . . .
C46 C 0.0302(3) 0.17602(14) 0.73987(13) 0.0327 1.0000 Uani . . .
C47 C -0.0821(3) 0.13279(14) 0.64764(12) 0.0323 1.0000 Uani . . .
C48 C 0.0214(3) 0.11717(15) 0.58305(14) 0.0392 1.0000 Uani . . .
C49 C 0.0803(2) 0.33074(13) 0.90570(13) 0.0290 1.0000 Uani . . .
C50 C -0.0441(3) 0.38054(15) 0.87649(16) 0.0395 1.0000 Uani . . .
C51 C 0.0505(3) 0.46540(15) 0.86176(16) 0.0419 1.0000 Uani . . .
C52 C 0.1035(3) 0.44363(18) 0.77919(16) 0.0506 1.0000 Uani . . .
C53 C 0.1484(2) 0.19759(13) 0.93032(12) 0.0283 1.0000 Uani . . .
C54 C 0.1078(3) 0.09638(13) 0.91505(13) 0.0322 1.0000 Uani . . .
C55 C 0.2510(3) 0.07808(14) 0.97415(13) 0.0359 1.0000 Uani . . .
C56 C 0.2327(3) -0.02264(15) 0.95655(15) 0.0434 1.0000 Uani . . .
H61 H 0.8331 0.4244 0.3657 0.0382 1.0000 Uiso R . .
H71 H 0.8803 0.2811 0.3486 0.0412 1.0000 Uiso R . .
H81 H 0.8397 0.2118 0.4514 0.0395 1.0000 Uiso R . .
H91 H 0.7612 0.2862 0.5706 0.0354 1.0000 Uiso R . .
H151 H 0.5019 0.4564 0.9177 0.0317 1.0000 Uiso R . .
H161 H 0.5129 0.6108 0.9626 0.0331 1.0000 Uiso R . .
H171 H 0.5813 0.6989 0.8782 0.0332 1.0000 Uiso R . .
H191 H 0.6663 0.6220 0.6819 0.0330 1.0000 Uiso R . .
H231 H 0.9975 0.8729 0.7716 0.0405 1.0000 Uiso R . .
H241 H 1.0327 0.9545 0.6764 0.0465 1.0000 Uiso R . .
H251 H 0.8169 0.9200 0.5512 0.0432 1.0000 Uiso R . .
H261 H 0.5669 0.7993 0.5158 0.0403 1.0000 Uiso R . .
H271 H 0.5371 0.7161 0.6094 0.0353 1.0000 Uiso R . .
H281 H 0.5549 0.3371 0.7189 0.0313 1.0000 Uiso R . .
H321 H 0.4398 0.1466 0.8475 0.0372 1.0000 Uiso R . .
O340 O 0.405(3) -0.0169(13) 0.7882(14) 0.0575 0.4863 Uani . 1 2
O341 O 0.376(2) -0.0287(13) 0.7767(14) 0.0520 0.5137 Uani . 1 1
C350 C 0.485(2) -0.0883(12) 0.7702(13) 0.0749 0.4863 Uani . 1 2
C351 C 0.4908(13) -0.0785(11) 0.7870(11) 0.0436 0.5137 Uani . 1 1
H361 H 0.4237 -0.0445 0.6276 0.0483 1.0000 Uiso R . .
H371 H 0.4865 0.0685 0.5658 0.0428 1.0000 Uiso R . .
H401 H -0.2727 0.2986 1.1949 0.0698 1.0000 Uiso R . .
H402 H -0.1226 0.2496 1.1887 0.0698 1.0000 Uiso R . .
H403 H -0.0904 0.3553 1.1948 0.0699 1.0000 Uiso R . .
H411 H -0.2896 0.3075 1.0555 0.0456 1.0000 Uiso R . .
H412 H -0.3094 0.2032 1.0495 0.0450 1.0000 Uiso R . .
H421 H -0.0065 0.2333 1.0601 0.0425 1.0000 Uiso R . .
H422 H -0.0105 0.3284 1.0508 0.0426 1.0000 Uiso R . .
H431 H -0.2226 0.2502 0.9156 0.0341 1.0000 Uiso R . .
H432 H -0.1875 0.1572 0.9250 0.0351 1.0000 Uiso R . .
H451 H -0.1791 0.2010 0.7814 0.0353 1.0000 Uiso R . .
H452 H -0.1290 0.1134 0.7980 0.0346 1.0000 Uiso R . .
H461 H 0.1130 0.1412 0.7515 0.0392 1.0000 Uiso R . .
H462 H 0.0932 0.2399 0.7505 0.0403 1.0000 Uiso R . .
H471 H -0.1575 0.1714 0.6352 0.0398 1.0000 Uiso R . .
H472 H -0.1573 0.0730 0.6420 0.0381 1.0000 Uiso R . .
H481 H -0.0535 0.0891 0.5239 0.0591 1.0000 Uiso R . .
H482 H 0.0993 0.1746 0.5867 0.0594 1.0000 Uiso R . .
H483 H 0.0885 0.0741 0.5931 0.0593 1.0000 Uiso R . .
H491 H 0.1646 0.3304 0.8726 0.0345 1.0000 Uiso R . .
H492 H 0.1388 0.3607 0.9666 0.0339 1.0000 Uiso R . .
H501 H -0.1038 0.3964 0.9207 0.0469 1.0000 Uiso R . .
H502 H -0.1272 0.3407 0.8223 0.0475 1.0000 Uiso R . .
H511 H -0.0220 0.5061 0.8608 0.0514 1.0000 Uiso R . .
H512 H 0.1526 0.4976 0.9100 0.0497 1.0000 Uiso R . .
H521 H 0.0037 0.4142 0.7305 0.0764 1.0000 Uiso R . .
H522 H 0.1638 0.5005 0.7734 0.0761 1.0000 Uiso R . .
H523 H 0.1776 0.4016 0.7800 0.0752 1.0000 Uiso R . .
H531 H 0.2398 0.2157 0.9044 0.0328 1.0000 Uiso R . .
H532 H 0.1862 0.2309 0.9915 0.0334 1.0000 Uiso R . .
H541 H -0.0037 0.0764 0.9267 0.0392 1.0000 Uiso R . .
H542 H 0.0991 0.0643 0.8550 0.0392 1.0000 Uiso R . .
H551 H 0.3601 0.1061 0.9666 0.0432 1.0000 Uiso R . .
H552 H 0.2518 0.1063 1.0330 0.0427 1.0000 Uiso R . .
H561 H 0.3175 -0.0309 1.0020 0.0650 1.0000 Uiso R . .
H562 H 0.2548 -0.0505 0.8992 0.0645 1.0000 Uiso R . .
H563 H 0.1179 -0.0551 0.9564 0.0652 1.0000 Uiso R . .
H3501 H 0.4154 -0.1354 0.7144 0.1119 0.4863 Uiso R 1 2
H3502 H 0.4883 -0.1147 0.8156 0.1119 0.4863 Uiso R 1 2
H3503 H 0.5997 -0.0665 0.7660 0.1121 0.4863 Uiso R 1 2
H3511 H 0.5108 -0.1081 0.7310 0.0653 0.5137 Uiso R 1 1
H3512 H 0.4449 -0.1241 0.8108 0.0648 0.5137 Uiso R 1 1
H3513 H 0.5970 -0.0375 0.8277 0.0651 0.5137 Uiso R 1 1

loop_
_atom_site_aniso_label
_atom_site_aniso_U_11
_atom_site_aniso_U_22
_atom_site_aniso_U_33
_atom_site_aniso_U_23
_atom_site_aniso_U_13
_atom_site_aniso_U_12
C1 0.0439(13) 0.0330(11) 0.0394(12) 0.0194(10) 0.0132(10) 0.0138(10)
O2 0.0474(9) 0.0343(8) 0.0304(8) 0.0159(6) 0.0171(7) 0.0154(7)
C3 0.0281(10) 0.0307(10) 0.0267(10) 0.0108(8) 0.0087(8) 0.0053(8)
O4 0.0534(10) 0.0336(8) 0.0328(8) 0.0120(6) 0.0220(7) 0.0181(7)
C5 0.0265(10) 0.0275(10) 0.0243(9) 0.0070(8) 0.0092(8) 0.0070(8)
C6 0.0366(11) 0.0351(11) 0.0250(10) 0.0098(9) 0.0132(9) 0.0099(9)
C7 0.0379(12) 0.0387(12) 0.0280(10) 0.0065(9) 0.0155(9) 0.0156(10)
C8 0.0348(11) 0.0318(11) 0.0336(11) 0.0097(9) 0.0099(9) 0.0152(9)
C9 0.0297(10) 0.0302(10) 0.0277(10) 0.0100(8) 0.0078(8) 0.0082(8)
C10 0.0220(9) 0.0287(10) 0.0231(9) 0.0068(8) 0.0067(8) 0.0058(8)
C11 0.0253(10) 0.0273(10) 0.0260(10) 0.0108(8) 0.0071(8) 0.0074(8)
C12 0.0242(9) 0.0239(9) 0.0247(9) 0.0098(8) 0.0049(8) 0.0052(8)
C13 0.0233(9) 0.0262(9) 0.0202(9) 0.0079(7) 0.0066(7) 0.0077(8)
C14 0.0225(9) 0.0260(10) 0.0229(9) 0.0084(8) 0.0050(7) 0.0080(8)
C15 0.0306(10) 0.0321(10) 0.0216(9) 0.0100(8) 0.0094(8) 0.0096(8)
C16 0.0280(10) 0.0344(11) 0.0215(9) 0.0075(8) 0.0094(8) 0.0104(8)
C17 0.0290(10) 0.0276(10) 0.0249(10) 0.0066(8) 0.0081(8) 0.0086(8)
C18 0.0234(9) 0.0279(10) 0.0222(9) 0.0090(8) 0.0056(7) 0.0064(8)
N19 0.0344(9) 0.0249(8) 0.0220(8) 0.0081(7) 0.0084(7) 0.0073(7)
C20 0.0254(10) 0.0269(10) 0.0257(10) 0.0081(8) 0.0038(8) 0.0075(8)
O21 0.0488(9) 0.0299(8) 0.0227(7) 0.0043(6) 0.0043(6) 0.0058(7)
C22 0.0300(10) 0.0224(9) 0.0262(10) 0.0078(8) 0.0085(8) 0.0090(8)
C23 0.0344(11) 0.0279(10) 0.0350(11) 0.0100(9) 0.0057(9) 0.0065(9)
C24 0.0373(12) 0.0296(11) 0.0468(13) 0.0139(10) 0.0120(10) 0.0036(9)
C25 0.0491(13) 0.0304(11) 0.0336(11) 0.0137(9) 0.0192(10) 0.0133(10)
C26 0.0412(12) 0.0311(11) 0.0271(10) 0.0097(9) 0.0078(9) 0.0111(9)
C27 0.0321(11) 0.0262(10) 0.0275(10) 0.0081(8) 0.0069(8) 0.0071(8)
N28 0.0291(9) 0.0280(8) 0.0215(8) 0.0103(7) 0.0092(7) 0.0098(7)
C29 0.0212(9) 0.0322(10) 0.0275(10) 0.0137(8) 0.0079(8) 0.0091(8)
O30 0.0499(9) 0.0372(8) 0.0326(8) 0.0168(7) 0.0215(7) 0.0134(7)
C31 0.0217(9) 0.0288(10) 0.0309(10) 0.0137(8) 0.0093(8) 0.0095(8)
C32 0.0267(10) 0.0359(11) 0.0412(12) 0.0197(9) 0.0174(9) 0.0137(9)
C33 0.0371(12) 0.0329(11) 0.0575(14) 0.0259(11) 0.0269(11) 0.0157(9)
C36 0.0401(12) 0.0291(11) 0.0535(14) 0.0124(10) 0.0207(11) 0.0122(10)
C37 0.0374(12) 0.0323(11) 0.0374(12) 0.0093(9) 0.0123(10) 0.0111(9)
C38 0.0271(10) 0.0300(10) 0.0301(10) 0.0126(8) 0.0067(8) 0.0094(8)
O39 0.0508(9) 0.0319(8) 0.0269(7) 0.0128(6) 0.0135(7) 0.0117(7)
C40 0.0602(16) 0.0557(15) 0.0361(13) 0.0188(11) 0.0230(12) 0.0283(13)
C41 0.0428(13) 0.0456(13) 0.0342(11) 0.0170(10) 0.0176(10) 0.0233(11)
C42 0.0360(12) 0.0412(12) 0.0280(11) 0.0101(9) 0.0108(9) 0.0127(10)
C43 0.0264(10) 0.0350(11) 0.0284(10) 0.0099(9) 0.0114(8) 0.0095(8)
N44 0.0231(8) 0.0292(9) 0.0252(8) 0.0082(7) 0.0060(7) 0.0080(7)
C45 0.0250(10) 0.0375(11) 0.0240(10) 0.0081(8) 0.0070(8) 0.0092(8)
C46 0.0310(11) 0.0355(11) 0.0309(11) 0.0089(9) 0.0117(9) 0.0078(9)
C47 0.0377(11) 0.0351(11) 0.0284(10) 0.0125(9) 0.0110(9) 0.0152(9)
C48 0.0530(14) 0.0376(12) 0.0328(11) 0.0129(10) 0.0203(10) 0.0151(11)
C49 0.0261(10) 0.0275(10) 0.0322(11) 0.0098(8) 0.0066(8) 0.0067(8)
C50 0.0325(12) 0.0409(12) 0.0532(14) 0.0212(11) 0.0145(10) 0.0175(10)
C51 0.0380(12) 0.0378(12) 0.0554(15) 0.0206(11) 0.0119(11) 0.0162(10)
C52 0.0489(15) 0.0584(16) 0.0512(15) 0.0297(13) 0.0091(12) 0.0180(12)
C53 0.0254(10) 0.0306(10) 0.0289(10) 0.0085(8) 0.0061(8) 0.0112(8)
C54 0.0323(11) 0.0313(11) 0.0337(11) 0.0121(9) 0.0095(9) 0.0082(9)
C55 0.0425(12) 0.0362(12) 0.0308(11) 0.0117(9) 0.0084(9) 0.0158(10)
C56 0.0532(15) 0.0391(13) 0.0476(14) 0.0215(11) 0.0178(12) 0.0200(11)
O340 0.086(11) 0.039(5) 0.094(8) 0.041(5) 0.071(9) 0.042(8)
O341 0.045(3) 0.042(5) 0.092(6) 0.047(5) 0.035(3) 0.013(3)
C350 0.153(11) 0.051(6) 0.062(8) 0.036(5) 0.056(6) 0.068(6)
C351 0.054(5) 0.055(6) 0.049(6) 0.033(4) 0.032(3) 0.033(4)

loop_
_atom_type_symbol
_atom_type_scat_dispersion_real
_atom_type_scat_dispersion_imag
_atom_type_scat_Cromer_Mann_a1
_atom_type_scat_Cromer_Mann_b1
_atom_type_scat_Cromer_Mann_a2
_atom_type_scat_Cromer_Mann_b2
_atom_type_scat_Cromer_Mann_a3
_atom_type_scat_Cromer_Mann_b3
_atom_type_scat_Cromer_Mann_a4
_atom_type_scat_Cromer_Mann_b4
_atom_type_scat_Cromer_Mann_c
_atom_type_scat_source
C 0.0033 0.0016 2.3100 20.8439 1.0200 10.2075 1.5886 0.5687 0.8650 51.6512 0.2156 'International Tables Vol C 4.2.6.8 and 6.1.1.4'
H 0.0000 0.0000 0.4930 10.5109 0.3229 26.1257 0.1402 3.1424 0.0408 57.7998 0.0030 'International Tables Vol C 4.2.6.8 and 6.1.1.4'
N 0.0061 0.0033 12.2126 0.0057 3.1322 9.8933 2.0125 28.9975 1.1663 0.5826 -11.5290 'International Tables Vol C 4.2.6.8 and 6.1.1.4'
O 0.0106 0.0060 3.0485 13.2771 2.2868 5.7011 1.5463 0.3239 0.8670 32.9089 0.2508 'International Tables Vol C 4.2.6.8 and 6.1.1.4'

loop_
_geom_angle_atom_site_label_1
_geom_angle_atom_site_label_2
_geom_angle_atom_site_label_3
_geom_angle
_geom_angle_publ_flag
O2 C1 H11 106.9 no
O2 C1 H12 111.4 no
H11 C1 H12 110.2 no
O2 C1 H13 109.1 no
H11 C1 H13 109.9 no
H12 C1 H13 109.4 no
C1 O2 C3 115.58(15) yes
O2 C3 O4 123.11(18) yes
O2 C3 C5 111.48(16) yes
O4 C3 C5 125.41(18) yes
C3 C5 C6 119.86(17) yes
C3 C5 C10 120.81(17) yes
C6 C5 C10 119.32(18) yes
C5 C6 C7 120.76(19) yes
C5 C6 H61 119.0 no
C7 C6 H61 120.2 no
C6 C7 C8 119.99(18) yes
C6 C7 H71 120.2 no
C8 C7 H71 119.8 no
C7 C8 C9 120.22(19) yes
C7 C8 H81 120.4 no
C9 C8 H81 119.3 no
C8 C9 C10 120.33(18) yes
C8 C9 H91 119.5 no
C10 C9 H91 120.1 no
C9 C10 C5 119.36(17) yes
C9 C10 C11 116.89(17) yes
C5 C10 C11 123.75(17) yes
C10 C11 C12 173.6(2) yes
C11 C12 C13 176.4(2) yes
C12 C13 C14 120.91(17) yes
C12 C13 C18 119.25(16) yes
C14 C13 C18 119.84(16) yes
C13 C14 C15 118.90(17) yes
C13 C14 N28 117.32(16) yes
C15 C14 N28 123.75(17) yes
C14 C15 C16 119.80(18) yes
C14 C15 H151 119.5 no
C16 C15 H151 120.7 no
C15 C16 C17 121.93(18) yes
C15 C16 H161 119.4 no
C17 C16 H161 118.7 no
C16 C17 C18 119.45(18) yes
C16 C17 H171 121.1 no
C18 C17 H171 119.4 no
C13 C18 C17 119.92(17) yes
C13 C18 N19 118.33(16) yes
C17 C18 N19 121.73(17) yes
C18 N19 C20 124.76(16) yes
C18 N19 H191 117.9 no
C20 N19 H191 116.4 no
N19 C20 O21 123.11(18) yes
N19 C20 C22 116.86(16) yes
O21 C20 C22 120.03(17) yes
C20 C22 C23 118.29(17) yes
C20 C22 C27 121.73(17) yes
C23 C22 C27 119.69(18) yes
C22 C23 C24 120.23(19) yes
C22 C23 H231 118.4 no
C24 C23 H231 121.4 no
C23 C24 C25 119.9(2) yes
C23 C24 H241 120.3 no
C25 C24 H241 119.8 no
C24 C25 C26 120.33(19) yes
C24 C25 H251 119.1 no
C26 C25 H251 120.5 no
C25 C26 C27 119.77(19) yes
C25 C26 H261 120.3 no
C27 C26 H261 119.9 no
C26 C27 C22 120.02(19) yes
C26 C27 H271 119.8 no
C22 C27 H271 120.1 no
C14 N28 C29 127.48(16) yes
C14 N28 H281 117.5 no
C29 N28 H281 114.9 no
N28 C29 O30 123.72(18) yes
N28 C29 C31 114.70(16) yes
O30 C29 C31 121.58(17) yes
C29 C31 C32 117.14(17) yes
C29 C31 C38 122.86(17) yes
C32 C31 C38 120.00(18) yes
C31 C32 C33 121.34(19) yes
C31 C32 H321 119.2 no
C33 C32 H321 119.5 no
C32 C33 C36 119.72(19) yes
C32 C33 O341 120.7(7) yes
C36 C33 O341 119.3(8) yes
C32 C33 C36 119.72(19) yes
C32 C33 O340 114.3(8) yes
C36 C33 O340 125.8(7) yes
C33 C36 C37 120.0(2) yes
C33 C36 H361 118.7 no
C37 C36 H361 121.3 no
C36 C37 C38 122.4(2) yes
C36 C37 H371 119.7 no
C38 C37 H371 117.8 no
C37 C38 C31 116.50(18) yes
C37 C38 O39 120.66(18) yes
C31 C38 O39 122.83(18) yes
C41 C40 H401 112.6 no
C41 C40 H402 109.6 no
H401 C40 H402 108.9 no
C41 C40 H403 109.5 no
H401 C40 H403 108.2 no
H402 C40 H403 108.0 no
C40 C41 C42 112.18(18) yes
C40 C41 H411 109.6 no
C42 C41 H411 107.9 no
C40 C41 H412 109.3 no
C42 C41 H412 108.6 no
H411 C41 H412 109.1 no
C41 C42 C43 110.71(17) yes
C41 C42 H421 110.1 no
C43 C42 H421 109.2 no
C41 C42 H422 109.5 no
C43 C42 H422 108.7 no
H421 C42 H422 108.6 no
C42 C43 N44 115.67(16) yes
C42 C43 H431 109.7 no
N44 C43 H431 107.0 no
C42 C43 H432 108.7 no
N44 C43 H432 105.4 no
H431 C43 H432 110.3 no
C43 N44 C45 106.48(14) yes
C43 N44 C49 110.51(14) yes
C45 N44 C49 111.10(15) yes
C43 N44 C53 111.71(15) yes
C45 N44 C53 111.05(14) yes
C49 N44 C53 106.07(14) yes
N44 C45 C46 116.43(16) yes
N44 C45 H451 106.1 no
C46 C45 H451 109.8 no
N44 C45 H452 105.6 no
C46 C45 H452 109.1 no
H451 C45 H452 109.6 no
C45 C46 C47 108.74(16) yes
C45 C46 H461 109.5 no
C47 C46 H461 110.4 no
C45 C46 H462 108.3 no
C47 C46 H462 110.2 no
H461 C46 H462 109.6 no
C46 C47 C48 112.56(17) yes
C46 C47 H471 109.6 no
C48 C47 H471 110.6 no
C46 C47 H472 107.9 no
C48 C47 H472 108.5 no
H471 C47 H472 107.6 no
C47 C48 H481 111.3 no
C47 C48 H482 111.5 no
H481 C48 H482 107.7 no
C47 C48 H483 109.6 no
H481 C48 H483 106.8 no
H482 C48 H483 109.9 no
N44 C49 C50 115.66(16) yes
N44 C49 H491 105.7 no
C50 C49 H491 109.3 no
N44 C49 H492 106.4 no
C50 C49 H492 110.2 no
H491 C49 H492 109.5 no
C49 C50 C51 110.65(17) yes
C49 C50 H501 107.8 no
C51 C50 H501 111.3 no
C49 C50 H502 109.5 no
C51 C50 H502 108.2 no
H501 C50 H502 109.4 no
C50 C51 C52 113.0(2) yes
C50 C51 H511 109.6 no
C52 C51 H511 109.1 no
C50 C51 H512 108.6 no
C52 C51 H512 108.9 no
H511 C51 H512 107.5 no
C51 C52 H521 110.1 no
C51 C52 H522 109.2 no
H521 C52 H522 108.0 no
C51 C52 H523 109.3 no
H521 C52 H523 108.8 no
H522 C52 H523 111.4 no
N44 C53 C54 116.31(16) yes
N44 C53 H531 105.8 no
C54 C53 H531 109.8 no
N44 C53 H532 106.0 no
C54 C53 H532 109.6 no
H531 C53 H532 109.0 no
C53 C54 C55 109.03(16) yes
C53 C54 H541 108.5 no
C55 C54 H541 111.1 no
C53 C54 H542 109.0 no
C55 C54 H542 109.9 no
H541 C54 H542 109.3 no
C54 C55 C56 113.06(18) yes
C54 C55 H551 108.7 no
C56 C55 H551 108.7 no
C54 C55 H552 108.7 no
C56 C55 H552 109.3 no
H551 C55 H552 108.2 no
C55 C56 H561 109.8 no
C55 C56 H562 110.0 no
H561 C56 H562 108.3 no
C55 C56 H563 111.3 no
H561 C56 H563 107.7 no
H562 C56 H563 109.6 no
C33 O340 C350 115.5(13) yes
C33 O341 C351 114.5(13) yes
O340 C350 H3501 108.7 no
O340 C350 H3502 108.8 no
H3501 C350 H3502 109.6 no
O340 C350 H3503 111.6 no
H3501 C350 H3503 108.4 no
H3502 C350 H3503 109.7 no
O341 C351 H3511 110.3 no
O341 C351 H3512 108.6 no
H3511 C351 H3512 110.4 no
O341 C351 H3513 108.2 no
H3511 C351 H3513 110.5 no
H3512 C351 H3513 108.7 no

loop_
_geom_bond_atom_site_label_1
_geom_bond_atom_site_label_2
_geom_bond_distance
_geom_bond_publ_flag
C1 O2 1.451(2) yes
C1 H11 0.981 no
C1 H12 0.995 no
C1 H13 1.020 no
O2 C3 1.339(2) yes
C3 O4 1.213(2) yes
C3 C5 1.487(3) yes
C5 C6 1.398(3) yes
C5 C10 1.402(3) yes
C6 C7 1.386(3) yes
C6 H61 0.953 no
C7 C8 1.385(3) yes
C7 H71 0.970 no
C8 C9 1.387(3) yes
C8 H81 0.961 no
C9 C10 1.405(3) yes
C9 H91 0.947 no
C10 C11 1.443(3) yes
C11 C12 1.196(3) yes
C12 C13 1.430(2) yes
C13 C14 1.422(2) yes
C13 C18 1.411(2) yes
C14 C15 1.396(2) yes
C14 N28 1.402(2) yes
C15 C16 1.388(3) yes
C15 H151 0.947 no
C16 C17 1.382(3) yes
C16 H161 0.971 no
C17 C18 1.391(3) yes
C17 H171 0.953 no
C18 N19 1.415(2) yes
N19 C20 1.371(2) yes
N19 H191 0.872 no
C20 O21 1.229(2) yes
C20 C22 1.489(3) yes
C22 C23 1.390(3) yes
C22 C27 1.389(3) yes
C23 C24 1.387(3) yes
C23 H231 0.957 no
C24 C25 1.383(3) yes
C24 H241 0.956 no
C25 C26 1.385(3) yes
C25 H251 0.966 no
C26 C27 1.393(3) yes
C26 H261 0.973 no
C27 H271 0.961 no
N28 C29 1.365(2) yes
N28 H281 0.890 no
C29 O30 1.247(2) yes
C29 C31 1.479(3) yes
C31 C32 1.407(3) yes
C31 C38 1.423(3) yes
C32 C33 1.378(3) yes
C32 H321 0.970 no
C33 C36 1.390(3) yes
C33 O341 1.42(2) yes
C33 C36 1.390(3) yes
C33 O340 1.37(2) yes
C36 C37 1.378(3) yes
C36 H361 0.959 no
C37 C38 1.423(3) yes
C37 H371 0.957 no
C38 O39 1.304(2) yes
C40 C41 1.517(3) yes
C40 H401 0.972 no
C40 H402 1.010 no
C40 H403 1.002 no
C41 C42 1.523(3) yes
C41 H411 0.988 no
C41 H412 0.992 no
C42 C43 1.513(3) yes
C42 H421 0.976 no
C42 H422 0.970 no
C43 N44 1.521(2) yes
C43 H431 0.986 no
C43 H432 0.986 no
N44 C45 1.520(2) yes
N44 C49 1.524(2) yes
N44 C53 1.525(2) yes
C45 C46 1.514(3) yes
C45 H451 0.997 no
C45 H452 0.989 no
C46 C47 1.525(3) yes
C46 H461 0.996 no
C46 H462 0.994 no
C47 C48 1.520(3) yes
C47 H471 1.001 no
C47 H472 0.996 no
C48 H481 0.985 no
C48 H482 0.987 no
C48 H483 1.001 no
C49 C50 1.520(3) yes
C49 H491 0.981 no
C49 H492 0.976 no
C50 C51 1.534(3) yes
C50 H501 0.982 no
C50 H502 0.979 no
C51 C52 1.517(3) yes
C51 H511 0.976 no
C51 H512 0.979 no
C52 H521 0.967 no
C52 H522 0.985 no
C52 H523 1.003 no
C53 C54 1.518(3) yes
C53 H531 0.985 no
C53 H532 0.971 no
C54 C55 1.530(3) yes
C54 H541 0.994 no
C54 H542 0.981 no
C55 C56 1.522(3) yes
C55 H551 0.976 no
C55 H552 0.968 no
C56 H561 0.993 no
C56 H562 1.018 no
C56 H563 0.987 no
O340 C350 1.43(2) yes
O341 C351 1.38(2) yes
C350 H3501 0.996 no
C350 H3502 0.975 no
C350 H3503 0.974 no
C351 H3511 0.997 no
C351 H3512 0.976 no
C351 H3513 0.973 no

loop_
_geom_hbond_atom_site_label_D
_geom_hbond_atom_site_label_H
_geom_hbond_atom_site_label_A
_geom_hbond_site_symmetry_A
_geom_hbond_angle_DHA
_geom_hbond_distance_DH
_geom_hbond_distance_HA
_geom_hbond_distance_DA
_geom_hbond_publ_flag
C9 H91 O39 . 139.90 0.947 2.357 3.141(4) yes
C15 H151 O30 . 123.23 0.947 2.206 2.838(4) yes
C16 H161 O30 2_667 167.90 0.971 2.571 3.526(4) yes
N19 H191 O4 . 166.11 0.872 2.287 3.140(4) yes
C26 H261 O39 2_666 155.40 0.973 2.380 3.289(4) yes
N28 H281 O39 . 145.59 0.890 1.771 2.556(4) yes
C42 H421 O21 2_667 157.23 0.976 2.360 3.282(4) yes
C53 H531 O30 . 159.60 0.985 2.450 3.390(4) yes
C55 H552 O21 2_667 160.30 0.968 2.453 3.380(4) yes
C56 H562 O340 . 144.5 1.018 2.571 3.451(4) yes
C56 H562 O341 . 148.9 1.018 2.555 3.467(4) yes
